data_7135303
loop_
_publ_author_name
'Jagota, Shivankar'
'Rana, Samim Sohel'
'Barman, Chhotan'
'Choudhury, Joyanta'

_publ_section_title
;
 Annulated oxazolium salts as anion-\p + interaction-enabled solid-state
 room-temperature phosphorescent materials
;
_journal_name_full 'Chemical Communications'
_journal_paper_doi 10.1039/D5CC05870H
_journal_year 2026
_chemical_formula_moiety 'I, C35 H24 N O, 1[CH2Cl2], 1[H2O]'
_chemical_formula_sum 'C35 H24 I N O'
_chemical_formula_weight 601.45
_space_group_crystal_system monoclinic
_space_group_IT_number 15
_space_group_name_Hall '-C 2yc'
_space_group_name_H-M_alt 'C 1 2/c 1'
_atom_sites_solution_hydrogens geom
_audit_creation_date 2025-12-03
_audit_creation_method
;
Olex2 1.5
(compiled 2024.02.16 svn.r378c4104 for OlexSys, GUI svn.r6928)
;
_audit_update_record
;
2025-12-03 deposited with the CCDC.	2025-12-05 downloaded from the CCDC.
;
_cell_angle_alpha 90
_cell_angle_beta 93.282(2)
_cell_angle_gamma 90
_cell_formula_units_Z 8
_cell_length_a 25.9967(13)
_cell_length_b 13.2800(5)
_cell_length_c 17.7015(8)
_cell_measurement_reflns_used 9913
_cell_measurement_temperature 140.00
_cell_measurement_theta_max 24.368
_cell_measurement_theta_min 2.713
_cell_volume 6101.2(5)
_computing_cell_refinement 'SAINT V8.41 (?, 2016)'
_computing_data_collection 'Bruker APEX2'
_computing_data_reduction 'SAINT V8.41 (?, 2016)'
_computing_molecular_graphics 'Olex2 1.5 (Dolomanov et al., 2009)'
_computing_publication_material 'Olex2 1.5 (Dolomanov et al., 2009)'
_computing_structure_refinement 'SHELXL 2018/3 (Sheldrick, 2015)'
_computing_structure_solution 'SHELXT 2018/2 (Sheldrick, 2018)'
_diffrn_ambient_temperature 140.00
_diffrn_detector 'Bruker APEX2 area detector'
_diffrn_detector_area_resol_mean 7.9
_diffrn_detector_type 'CCD area detector'
_diffrn_measured_fraction_theta_full 0.997
_diffrn_measured_fraction_theta_max 0.998
_diffrn_measurement_device 'three-circle diffractometer'
_diffrn_measurement_device_type 'Bruker APEX2 microsource'
_diffrn_measurement_method '\w and \f scans'
_diffrn_radiation_monochromator 'mirror optics'
_diffrn_radiation_probe x-ray
_diffrn_radiation_type MoK\a
_diffrn_radiation_wavelength 0.71073
_diffrn_reflns_av_R_equivalents 0.1001
_diffrn_reflns_av_unetI/netI 0.0380
_diffrn_reflns_Laue_measured_fraction_full 0.997
_diffrn_reflns_Laue_measured_fraction_max 0.998
_diffrn_reflns_limit_h_max 35
_diffrn_reflns_limit_h_min -35
_diffrn_reflns_limit_k_max 18
_diffrn_reflns_limit_k_min -18
_diffrn_reflns_limit_l_max 24
_diffrn_reflns_limit_l_min -24
_diffrn_reflns_number 142794
_diffrn_reflns_point_group_measured_fraction_full 0.997
_diffrn_reflns_point_group_measured_fraction_max 0.998
_diffrn_reflns_theta_full 25.242
_diffrn_reflns_theta_max 29.127
_diffrn_reflns_theta_min 2.047
_diffrn_source 'microfocus sealed X-ray tube'
_diffrn_source_current 1.4
_diffrn_source_power 0.07
_diffrn_source_type 'Incoatec I\ms'
_diffrn_source_voltage 50.0
_exptl_absorpt_coefficient_mu 1.075
_exptl_absorpt_correction_T_max 0.7459
_exptl_absorpt_correction_T_min 0.6356
_exptl_absorpt_correction_type multi-scan
_exptl_absorpt_process_details
;
SADABS-2016/2 (Bruker,2016/2) was used for absorption correction.
wR2(int) was 0.0918 before and 0.0687 after correction.
The Ratio of minimum to maximum transmission is 0.8521.
The \l/2 correction factor is Not present.
;
_exptl_crystal_colour 'metallic yellowish yellow'
_exptl_crystal_colour_lustre metallic
_exptl_crystal_colour_modifier yellowish
_exptl_crystal_colour_primary yellow
_exptl_crystal_density_diffrn 1.310
_exptl_crystal_description needle
_exptl_crystal_F_000 2416
_exptl_crystal_preparation DCM-Ether
_exptl_crystal_recrystallization_method 'Disffusion method'
_exptl_crystal_size_max 0.05
_exptl_crystal_size_mid 0.04
_exptl_crystal_size_min 0.02
_refine_diff_density_max 1.444
_refine_diff_density_min -0.581
_refine_diff_density_rms 0.080
_refine_ls_extinction_method none
_refine_ls_goodness_of_fit_ref 1.051
_refine_ls_hydrogen_treatment constr
_refine_ls_matrix_type full
_refine_ls_number_parameters 347
_refine_ls_number_reflns 8197
_refine_ls_number_restraints 0
_refine_ls_restrained_S_all 1.051
_refine_ls_R_factor_all 0.0786
_refine_ls_R_factor_gt 0.0476
_refine_ls_shift/su_max 0.001
_refine_ls_shift/su_mean 0.000
_refine_ls_structure_factor_coef Fsqd
_refine_ls_weighting_details 'w=1/[\s^2^(Fo^2^)+(0.0620P)^2^+9.6129P] where P=(Fo^2^+2Fc^2^)/3'
_refine_ls_weighting_scheme calc
_refine_ls_wR_factor_gt 0.1209
_refine_ls_wR_factor_ref 0.1377
_reflns_Friedel_coverage 0.000
_reflns_number_gt 5365
_reflns_number_total 8197
_reflns_threshold_expression 'I > 2\s(I)'
_cod_data_source_file d5cc05870h2.cif
_cod_data_source_block final1_a_CCDC1
_cod_database_code 7135303
_shelx_shelxl_version_number 2018/3
_shelx_space_group_comment
;
The symmetry employed for this shelxl refinement is uniquely defined
by the following loop, which should always be used as a source of
symmetry information in preference to the above space-group names.
They are only intended as comments.
;
_shelx_estimated_absorpt_t_max 0.979
_shelx_estimated_absorpt_t_min 0.948
_olex2_refinement_description
;
1. Fixed Uiso
 At 1.2 times of:
  All C(H) groups
2. Uiso/Uaniso restraints and constraints
Uanis(I001) = Uanis(I0)
3. Others
 Sof(I0)=1-FVAR(1)
 Sof(I001)=FVAR(1)
4.a Aromatic/amide H refined with riding coordinates:
 C00C(H00C), C00E(H00E), C00F(H00F), C00G(H00G), C00H(H00H), C00J(H00J),
 C00L(H00L), C00N(H00N), C00O(H00O), C00P(H00P), C00Q(H00Q), C00R(H00R),
 C00S(H00S), C00U(H00U), C00V(H00V), C00W(H00W), C00X(H00X), C00Y(H00Y),
 C00Z(H00Z), C010(H010), C011(H011), C012(H012), C013(H013), C014(H014)
;
_smtbx_masks_special_details
;
A solvent mask was calculated and 448 electrons were 
found in a volume of 1056\%A^3^ in 1 void per unit cell. 
This is consistent with the presence of 
1[CH2Cl2], 1[H2O] per formula unit 
which account for 416 electrons 
per unit cell.
;
_smtbx_masks_void_probe_radius 1.2
_smtbx_masks_void_truncation_radius 1.2
_olex2_submission_special_instructions 'No special instructions were received'

loop_
_space_group_symop_operation_xyz
'x, y, z'
'-x, y, -z+1/2'
'x+1/2, y+1/2, z'
'-x+1/2, y+1/2, -z+1/2'
'-x, -y, -z'
'x, -y, z-1/2'
'-x+1/2, -y+1/2, -z'
'x+1/2, -y+1/2, z-1/2'

loop_
_atom_site_label
_atom_site_type_symbol
_atom_site_fract_x
_atom_site_fract_y
_atom_site_fract_z
_atom_site_U_iso_or_equiv
_atom_site_adp_type
_atom_site_occupancy
_atom_site_site_symmetry_order
_atom_site_calc_flag
_atom_site_refinement_flags_posn
_atom_site_refinement_flags_adp
_atom_site_refinement_flags_occupancy
_atom_site_disorder_assembly
_atom_site_disorder_group
I001 I 0.69697(4) 0.67760(2) 0.77415(3) 0.0549(2) Uani 0.927(3) 1 d . . P A 1
O003 O 0.74183(9) 0.42107(16) 0.84577(11) 0.0384(5) Uani 1 1 d . . . . .
N005 N 0.71750(10) 0.41221(18) 0.72562(14) 0.0344(5) Uani 1 1 d . . . . .
C006 C 0.68941(12) 0.3997(2) 0.84060(17) 0.0357(6) Uani 1 1 d . . . . .
C007 C 0.67330(13) 0.3941(2) 0.76707(17) 0.0357(6) Uani 1 1 d . . . . .
C008 C 0.72524(13) 0.4112(2) 0.64767(16) 0.0359(7) Uani 1 1 d . . . . .
C009 C 0.62083(12) 0.3789(2) 0.73342(17) 0.0371(7) Uani 1 1 d . . . . .
C00A C 0.75713(12) 0.4300(2) 0.77528(16) 0.0337(6) Uani 1 1 d . . . . .
C00B C 0.84353(12) 0.4835(2) 0.82171(17) 0.0379(7) Uani 1 1 d . . . . .
C00C C 0.59988(13) 0.2821(2) 0.72984(18) 0.0425(7) Uani 1 1 d . . . . .
H00C H 0.619223 0.226735 0.750225 0.051 Uiso 1 1 calc R U . . .
C00D C 0.86367(13) 0.5139(2) 0.65800(17) 0.0394(7) Uani 1 1 d . . . . .
C00E C 0.68790(14) 0.3776(2) 0.59434(18) 0.0423(7) Uani 1 1 d . . . . .
H00E H 0.654932 0.357550 0.609406 0.051 Uiso 1 1 calc R U . . .
C00F C 0.74708(14) 0.4032(2) 0.49667(18) 0.0439(8) Uani 1 1 d . . . . .
H00F H 0.754438 0.400180 0.444764 0.053 Uiso 1 1 calc R U . . .
C00G C 0.84496(14) 0.5786(3) 0.85365(19) 0.0447(8) Uani 1 1 d . . . . .
H00G H 0.822128 0.629250 0.833962 0.054 Uiso 1 1 calc R U . . .
C00H C 0.86259(15) 0.6035(3) 0.6165(2) 0.0493(9) Uani 1 1 d . . . . .
H00H H 0.830569 0.635578 0.604004 0.059 Uiso 1 1 calc R U . . .
C00I C 0.66511(14) 0.3899(2) 0.91254(17) 0.0421(7) Uani 1 1 d . . . . .
C00J C 0.78373(14) 0.4368(2) 0.54922(17) 0.0401(7) Uani 1 1 d . . . . .
H00J H 0.816402 0.457188 0.533206 0.048 Uiso 1 1 calc R U . . .
C00K C 0.80627(13) 0.4599(2) 0.75762(17) 0.0373(7) Uani 1 1 d . . . . .
C00L C 0.61381(15) 0.4185(3) 0.9185(2) 0.0484(8) Uani 1 1 d . . . . .
H00L H 0.594555 0.446075 0.876148 0.058 Uiso 1 1 calc R U . . .
C00M C 0.81397(12) 0.4720(2) 0.68253(17) 0.0361(7) Uani 1 1 d . . . . .
C00N C 0.69924(14) 0.3735(3) 0.51920(19) 0.0459(8) Uani 1 1 d . . . . .
H00N H 0.673937 0.350167 0.482493 0.055 Uiso 1 1 calc R U . . .
C00O C 0.55151(15) 0.2667(3) 0.6970(2) 0.0525(9) Uani 1 1 d . . . . .
H00O H 0.537071 0.200967 0.696082 0.063 Uiso 1 1 calc R U . . .
C00P C 0.87919(15) 0.6006(3) 0.91378(19) 0.0506(9) Uani 1 1 d . . . . .
H00P H 0.879602 0.665975 0.935581 0.061 Uiso 1 1 calc R U . . .
C00Q C 0.69360(16) 0.3527(3) 0.97532(19) 0.0502(9) Uani 1 1 d . . . . .
H00Q H 0.728750 0.335103 0.971336 0.060 Uiso 1 1 calc R U . . .
C00R C 0.54397(15) 0.4421(3) 0.6691(2) 0.0569(10) Uani 1 1 d . . . . .
H00R H 0.524620 0.496754 0.647669 0.068 Uiso 1 1 calc R U . . .
C00S C 0.59232(14) 0.4592(3) 0.7039(2) 0.0496(8) Uani 1 1 d . . . . .
H00S H 0.605787 0.525665 0.707415 0.060 Uiso 1 1 calc R U . . .
C00T C 0.77408(13) 0.4417(2) 0.62616(17) 0.0372(7) Uani 1 1 d . . . . .
C00U C 0.90729(19) 0.6455(3) 0.5938(2) 0.0619(11) Uani 1 1 d . . . . .
H00U H 0.906269 0.706578 0.565780 0.074 Uiso 1 1 calc R U . . .
C00V C 0.91129(16) 0.4333(3) 0.9114(2) 0.0584(10) Uani 1 1 d . . . . .
H00V H 0.934122 0.382976 0.931645 0.070 Uiso 1 1 calc R U . . .
C00W C 0.87700(15) 0.4099(3) 0.85128(19) 0.0494(8) Uani 1 1 d . . . . .
H00W H 0.876345 0.344046 0.830327 0.059 Uiso 1 1 calc R U . . .
C00X C 0.95578(15) 0.5129(4) 0.6523(2) 0.0655(12) Uani 1 1 d . . . . .
H00X H 0.988162 0.482397 0.665136 0.079 Uiso 1 1 calc R U . . .
C00Y C 0.95364(18) 0.5990(4) 0.6117(2) 0.0629(11) Uani 1 1 d . . . . .
H00Y H 0.984538 0.627804 0.595361 0.075 Uiso 1 1 calc R U . . .
C00Z C 0.52373(15) 0.3457(3) 0.6654(2) 0.0561(10) Uani 1 1 d . . . . .
H00Z H 0.490731 0.334132 0.641058 0.067 Uiso 1 1 calc R U . . .
C010 C 0.91014(14) 0.4680(3) 0.6758(2) 0.0532(9) Uani 1 1 d . . . . .
H010 H 0.911548 0.406702 0.703536 0.064 Uiso 1 1 calc R U . . .
C011 C 0.59120(18) 0.4060(3) 0.9877(2) 0.0612(11) Uani 1 1 d . . . . .
H011 H 0.556201 0.424438 0.992139 0.073 Uiso 1 1 calc R U . . .
C012 C 0.6706(2) 0.3413(3) 1.0443(2) 0.0626(11) Uani 1 1 d . . . . .
H012 H 0.689974 0.315993 1.087358 0.075 Uiso 1 1 calc R U . . .
C013 C 0.6189(2) 0.3673(3) 1.0493(2) 0.0645(12) Uani 1 1 d . . . . .
H013 H 0.602794 0.358254 1.095618 0.077 Uiso 1 1 calc R U . . .
C014 C 0.91277(15) 0.5280(3) 0.9423(2) 0.0537(9) Uani 1 1 d . . . . .
H014 H 0.936813 0.543385 0.983104 0.064 Uiso 1 1 calc R U . . .
I0 I 0.7189(4) 0.6778(3) 0.7555(4) 0.0549(2) Uani 0.073(3) 1 d . . P A 2

loop_
_atom_site_aniso_label
_atom_site_aniso_U_11
_atom_site_aniso_U_22
_atom_site_aniso_U_33
_atom_site_aniso_U_23
_atom_site_aniso_U_13
_atom_site_aniso_U_12
I001 0.0890(4) 0.03055(12) 0.0434(2) 0.00047(11) -0.0118(3) -0.00225(15)
O003 0.0495(13) 0.0378(11) 0.0275(10) -0.0001(8) -0.0006(9) -0.0062(10)
N005 0.0433(15) 0.0317(12) 0.0279(12) -0.0003(9) 0.0001(11) -0.0016(11)
C006 0.0405(17) 0.0308(14) 0.0352(15) -0.0007(12) -0.0017(13) -0.0058(12)
C007 0.0461(18) 0.0313(14) 0.0297(14) -0.0016(11) 0.0031(13) -0.0059(13)
C008 0.052(2) 0.0280(13) 0.0275(14) 0.0012(11) 0.0022(13) 0.0025(13)
C009 0.0422(18) 0.0395(16) 0.0298(15) -0.0008(12) 0.0031(13) -0.0037(13)
C00A 0.0463(18) 0.0292(13) 0.0252(13) 0.0002(10) -0.0013(12) -0.0038(12)
C00B 0.0428(18) 0.0436(17) 0.0277(14) 0.0054(12) 0.0060(13) -0.0071(14)
C00C 0.049(2) 0.0375(16) 0.0406(17) -0.0039(13) 0.0017(14) -0.0018(14)
C00D 0.0468(19) 0.0382(16) 0.0335(16) -0.0041(12) 0.0052(13) -0.0071(14)
C00E 0.0462(19) 0.0430(17) 0.0375(17) -0.0025(13) -0.0013(14) -0.0034(14)
C00F 0.058(2) 0.0446(17) 0.0289(15) 0.0007(13) 0.0026(14) 0.0037(15)
C00G 0.053(2) 0.0431(17) 0.0374(17) -0.0005(14) 0.0000(15) -0.0086(15)
C00H 0.060(2) 0.0390(17) 0.050(2) -0.0076(15) 0.0157(17) -0.0077(16)
C00I 0.055(2) 0.0401(16) 0.0311(15) -0.0014(13) 0.0029(14) -0.0129(15)
C00J 0.0492(19) 0.0384(16) 0.0331(15) -0.0018(12) 0.0048(14) 0.0025(14)
C00K 0.0454(18) 0.0325(14) 0.0336(15) 0.0002(12) -0.0023(13) -0.0014(13)
C00L 0.055(2) 0.0493(19) 0.0410(18) -0.0021(15) 0.0083(16) -0.0081(16)
C00M 0.0448(18) 0.0308(14) 0.0328(15) 0.0010(12) 0.0029(13) 0.0011(13)
C00N 0.050(2) 0.052(2) 0.0351(17) -0.0071(14) -0.0056(15) -0.0006(16)
C00O 0.052(2) 0.051(2) 0.054(2) -0.0100(17) 0.0018(17) -0.0118(17)
C00P 0.066(2) 0.0483(19) 0.0370(17) 0.0010(15) 0.0024(16) -0.0163(17)
C00Q 0.067(2) 0.0506(19) 0.0328(17) 0.0004(14) 0.0043(16) -0.0082(17)
C00R 0.056(2) 0.065(2) 0.050(2) 0.0125(18) -0.0006(18) 0.0102(19)
C00S 0.055(2) 0.0437(18) 0.050(2) 0.0062(15) 0.0025(17) 0.0018(16)
C00T 0.0503(19) 0.0291(14) 0.0315(15) -0.0009(11) -0.0023(13) 0.0011(13)
C00U 0.089(3) 0.0460(19) 0.053(2) -0.0142(17) 0.030(2) -0.020(2)
C00V 0.061(2) 0.071(3) 0.043(2) 0.0100(18) -0.0074(17) -0.001(2)
C00W 0.058(2) 0.051(2) 0.0380(18) 0.0014(15) -0.0059(16) -0.0022(17)
C00X 0.039(2) 0.114(4) 0.043(2) -0.013(2) -0.0029(16) -0.003(2)
C00Y 0.064(3) 0.083(3) 0.043(2) -0.018(2) 0.0151(19) -0.031(2)
C00Z 0.044(2) 0.076(3) 0.048(2) -0.0036(19) -0.0033(16) -0.0063(19)
C010 0.053(2) 0.072(2) 0.0350(17) 0.0083(17) 0.0019(15) 0.0004(19)
C011 0.074(3) 0.060(2) 0.052(2) -0.0133(18) 0.020(2) -0.017(2)
C012 0.099(4) 0.057(2) 0.0323(18) 0.0045(16) 0.005(2) -0.017(2)
C013 0.095(3) 0.062(2) 0.039(2) -0.0123(18) 0.025(2) -0.022(2)
C014 0.055(2) 0.068(2) 0.0376(18) 0.0051(17) -0.0016(16) -0.0194(19)
I0 0.0890(4) 0.03055(12) 0.0434(2) 0.00047(11) -0.0118(3) -0.00225(15)

loop_
_atom_type_symbol
_atom_type_description
_atom_type_scat_dispersion_real
_atom_type_scat_dispersion_imag
_atom_type_scat_source
C C 0.0033 0.0016 'International Tables Vol C Tables 4.2.6.8 and 6.1.1.4'
H H 0.0000 0.0000 'International Tables Vol C Tables 4.2.6.8 and 6.1.1.4'
I I -0.4742 1.8119 'International Tables Vol C Tables 4.2.6.8 and 6.1.1.4'
N N 0.0061 0.0033 'International Tables Vol C Tables 4.2.6.8 and 6.1.1.4'
O O 0.0106 0.0060 'International Tables Vol C Tables 4.2.6.8 and 6.1.1.4'

loop_
_geom_angle_atom_site_label_1
_geom_angle_atom_site_label_2
_geom_angle_atom_site_label_3
_geom_angle
_geom_angle_site_symmetry_1
_geom_angle_site_symmetry_3
_geom_angle_publ_flag
C00A O003 C006 107.4(2) . . ?
C008 N005 C007 132.2(3) . . ?
C00A N005 C007 107.8(2) . . ?
C00A N005 C008 119.9(3) . . ?
O003 C006 C00I 115.6(3) . . ?
C007 C006 O003 108.9(3) . . ?
C007 C006 C00I 135.4(3) . . ?
N005 C007 C009 125.0(3) . . ?
C006 C007 N005 105.9(3) . . ?
C006 C007 C009 129.0(3) . . ?
N005 C008 C00T 116.4(3) . . ?
C00E C008 N005 122.5(3) . . ?
C00E C008 C00T 121.0(3) . . ?
C00C C009 C007 119.7(3) . . ?
C00S C009 C007 120.8(3) . . ?
C00S C009 C00C 119.6(3) . . ?
O003 C00A N005 109.8(3) . . ?
O003 C00A C00K 124.2(3) . . ?
N005 C00A C00K 125.9(3) . . ?
C00G C00B C00K 120.5(3) . . ?
C00G C00B C00W 119.1(3) . . ?
C00W C00B C00K 120.4(3) . . ?
C009 C00C H00C 119.9 . . ?
C00O C00C C009 120.2(3) . . ?
C00O C00C H00C 119.9 . . ?
C00H C00D C00M 118.5(3) . . ?
C010 C00D C00H 119.3(3) . . ?
C010 C00D C00M 122.2(3) . . ?
C008 C00E H00E 120.4 . . ?
C00N C00E C008 119.2(3) . . ?
C00N C00E H00E 120.4 . . ?
C00J C00F H00F 120.0 . . ?
C00J C00F C00N 119.9(3) . . ?
C00N C00F H00F 120.0 . . ?
C00B C00G H00G 119.7 . . ?
C00P C00G C00B 120.7(3) . . ?
C00P C00G H00G 119.7 . . ?
C00D C00H H00H 119.7 . . ?
C00U C00H C00D 120.6(4) . . ?
C00U C00H H00H 119.7 . . ?
C00L C00I C006 120.3(3) . . ?
C00Q C00I C006 119.4(3) . . ?
C00Q C00I C00L 120.3(3) . . ?
C00F C00J H00J 119.3 . . ?
C00F C00J C00T 121.3(3) . . ?
C00T C00J H00J 119.3 . . ?
C00A C00K C00B 117.2(3) . . ?
C00M C00K C00A 116.1(3) . . ?
C00M C00K C00B 126.5(3) . . ?
C00I C00L H00L 120.5 . . ?
C00I C00L C011 119.0(4) . . ?
C011 C00L H00L 120.5 . . ?
C00K C00M C00D 120.3(3) . . ?
C00K C00M C00T 119.8(3) . . ?
C00T C00M C00D 119.9(3) . . ?
C00E C00N C00F 120.8(3) . . ?
C00E C00N H00N 119.6 . . ?
C00F C00N H00N 119.6 . . ?
C00C C00O H00O 119.8 . . ?
C00C C00O C00Z 120.5(4) . . ?
C00Z C00O H00O 119.8 . . ?
C00G C00P H00P 119.9 . . ?
C014 C00P C00G 120.1(3) . . ?
C014 C00P H00P 119.9 . . ?
C00I C00Q H00Q 119.9 . . ?
C00I C00Q C012 120.1(4) . . ?
C012 C00Q H00Q 119.9 . . ?
C00S C00R H00R 119.8 . . ?
C00Z C00R H00R 119.8 . . ?
C00Z C00R C00S 120.4(4) . . ?
C009 C00S C00R 119.5(3) . . ?
C009 C00S H00S 120.2 . . ?
C00R C00S H00S 120.2 . . ?
C008 C00T C00M 120.9(3) . . ?
C00J C00T C008 117.7(3) . . ?
C00J C00T C00M 121.3(3) . . ?
C00H C00U H00U 120.1 . . ?
C00H C00U C00Y 119.7(4) . . ?
C00Y C00U H00U 120.1 . . ?
C00W C00V H00V 119.5 . . ?
C014 C00V H00V 119.5 . . ?
C014 C00V C00W 121.0(4) . . ?
C00B C00W H00W 120.2 . . ?
C00V C00W C00B 119.6(4) . . ?
C00V C00W H00W 120.2 . . ?
C00Y C00X H00X 119.8 . . ?
C00Y C00X C010 120.3(4) . . ?
C010 C00X H00X 119.8 . . ?
C00U C00Y H00Y 119.6 . . ?
C00X C00Y C00U 120.8(4) . . ?
C00X C00Y H00Y 119.6 . . ?
C00O C00Z C00R 119.8(4) . . ?
C00O C00Z H00Z 120.1 . . ?
C00R C00Z H00Z 120.1 . . ?
C00D C010 C00X 119.2(4) . . ?
C00D C010 H010 120.4 . . ?
C00X C010 H010 120.4 . . ?
C00L C011 H011 119.6 . . ?
C013 C011 C00L 120.9(4) . . ?
C013 C011 H011 119.6 . . ?
C00Q C012 H012 120.4 . . ?
C013 C012 C00Q 119.3(4) . . ?
C013 C012 H012 120.4 . . ?
C011 C013 C012 120.5(4) . . ?
C011 C013 H013 119.8 . . ?
C012 C013 H013 119.8 . . ?
C00P C014 H014 120.2 . . ?
C00V C014 C00P 119.6(3) . . ?
C00V C014 H014 120.2 . . ?

loop_
_geom_bond_atom_site_label_1
_geom_bond_atom_site_label_2
_geom_bond_distance
_geom_bond_site_symmetry_2
_geom_bond_publ_flag
O003 C006 1.390(4) . ?
O003 C00A 1.336(4) . ?
N005 C007 1.419(4) . ?
N005 C008 1.406(4) . ?
N005 C00A 1.336(4) . ?
C006 C007 1.346(4) . ?
C006 C00I 1.459(4) . ?
C007 C009 1.471(5) . ?
C008 C00E 1.388(4) . ?
C008 C00T 1.406(5) . ?
C009 C00C 1.396(4) . ?
C009 C00S 1.385(5) . ?
C00A C00K 1.391(4) . ?
C00B C00G 1.383(5) . ?
C00B C00K 1.483(4) . ?
C00B C00W 1.391(5) . ?
C00C H00C 0.9500 . ?
C00C C00O 1.370(5) . ?
C00D C00H 1.398(5) . ?
C00D C00M 1.494(4) . ?
C00D C010 1.373(5) . ?
C00E H00E 0.9500 . ?
C00E C00N 1.380(5) . ?
C00F H00F 0.9500 . ?
C00F C00J 1.368(5) . ?
C00F C00N 1.385(5) . ?
C00G H00G 0.9500 . ?
C00G C00P 1.379(5) . ?
C00H H00H 0.9500 . ?
C00H C00U 1.370(5) . ?
C00I C00L 1.396(5) . ?
C00I C00Q 1.390(5) . ?
C00J H00J 0.9500 . ?
C00J C00T 1.400(4) . ?
C00K C00M 1.365(4) . ?
C00L H00L 0.9500 . ?
C00L C011 1.400(5) . ?
C00M C00T 1.454(4) . ?
C00N H00N 0.9500 . ?
C00O H00O 0.9500 . ?
C00O C00Z 1.374(6) . ?
C00P H00P 0.9500 . ?
C00P C014 1.377(6) . ?
C00Q H00Q 0.9500 . ?
C00Q C012 1.399(5) . ?
C00R H00R 0.9500 . ?
C00R C00S 1.387(5) . ?
C00R C00Z 1.384(6) . ?
C00S H00S 0.9500 . ?
C00U H00U 0.9500 . ?
C00U C00Y 1.375(7) . ?
C00V H00V 0.9500 . ?
C00V C00W 1.384(5) . ?
C00V C014 1.370(6) . ?
C00W H00W 0.9500 . ?
C00X H00X 0.9500 . ?
C00X C00Y 1.350(6) . ?
C00X C010 1.412(6) . ?
C00Y H00Y 0.9500 . ?
C00Z H00Z 0.9500 . ?
C010 H010 0.9500 . ?
C011 H011 0.9500 . ?
C011 C013 1.371(6) . ?
C012 H012 0.9500 . ?
C012 C013 1.396(7) . ?
C013 H013 0.9500 . ?
C014 H014 0.9500 . ?

loop_
_geom_torsion_atom_site_label_1
_geom_torsion_atom_site_label_2
_geom_torsion_atom_site_label_3
_geom_torsion_atom_site_label_4
_geom_torsion
_geom_torsion_site_symmetry_1
_geom_torsion_site_symmetry_2
_geom_torsion_site_symmetry_3
_geom_torsion_site_symmetry_4
_geom_torsion_publ_flag
O003 C006 C007 N005 0.3(3) . . . . ?
O003 C006 C007 C009 -176.2(3) . . . . ?
O003 C006 C00I C00L 147.7(3) . . . . ?
O003 C006 C00I C00Q -31.7(4) . . . . ?
O003 C00A C00K C00B -0.3(4) . . . . ?
O003 C00A C00K C00M -175.3(3) . . . . ?
N005 C007 C009 C00C 104.2(4) . . . . ?
N005 C007 C009 C00S -74.5(4) . . . . ?
N005 C008 C00E C00N -176.5(3) . . . . ?
N005 C008 C00T C00J 177.0(3) . . . . ?
N005 C008 C00T C00M 0.3(4) . . . . ?
N005 C00A C00K C00B 175.2(3) . . . . ?
N005 C00A C00K C00M 0.1(4) . . . . ?
C006 O003 C00A N005 -1.9(3) . . . . ?
C006 O003 C00A C00K 174.1(3) . . . . ?
C006 C007 C009 C00C -80.0(4) . . . . ?
C006 C007 C009 C00S 101.3(4) . . . . ?
C006 C00I C00L C011 178.4(3) . . . . ?
C006 C00I C00Q C012 -178.9(3) . . . . ?
C007 N005 C008 C00E -8.2(5) . . . . ?
C007 N005 C008 C00T 174.7(3) . . . . ?
C007 N005 C00A O003 2.1(3) . . . . ?
C007 N005 C00A C00K -173.9(3) . . . . ?
C007 C006 C00I C00L -31.4(5) . . . . ?
C007 C006 C00I C00Q 149.2(4) . . . . ?
C007 C009 C00C C00O -178.4(3) . . . . ?
C007 C009 C00S C00R 176.8(3) . . . . ?
C008 N005 C007 C006 176.4(3) . . . . ?
C008 N005 C007 C009 -6.9(5) . . . . ?
C008 N005 C00A O003 -176.0(2) . . . . ?
C008 N005 C00A C00K 7.9(4) . . . . ?
C008 C00E C00N C00F -0.4(5) . . . . ?
C009 C00C C00O C00Z 1.9(5) . . . . ?
C00A O003 C006 C007 1.0(3) . . . . ?
C00A O003 C006 C00I -178.4(3) . . . . ?
C00A N005 C007 C006 -1.4(3) . . . . ?
C00A N005 C007 C009 175.2(3) . . . . ?
C00A N005 C008 C00E 169.4(3) . . . . ?
C00A N005 C008 C00T -7.7(4) . . . . ?
C00A C00K C00M C00D 173.8(3) . . . . ?
C00A C00K C00M C00T -7.7(4) . . . . ?
C00B C00G C00P C014 0.6(5) . . . . ?
C00B C00K C00M C00D -0.7(5) . . . . ?
C00B C00K C00M C00T 177.8(3) . . . . ?
C00C C009 C00S C00R -1.9(5) . . . . ?
C00C C00O C00Z C00R -2.3(6) . . . . ?
C00D C00H C00U C00Y 0.2(5) . . . . ?
C00D C00M C00T C008 -173.9(3) . . . . ?
C00D C00M C00T C00J 9.6(4) . . . . ?
C00E C008 C00T C00J -0.2(4) . . . . ?
C00E C008 C00T C00M -176.8(3) . . . . ?
C00F C00J C00T C008 -0.2(5) . . . . ?
C00F C00J C00T C00M 176.5(3) . . . . ?
C00G C00B C00K C00A -85.6(4) . . . . ?
C00G C00B C00K C00M 88.9(4) . . . . ?
C00G C00B C00W C00V -0.6(5) . . . . ?
C00G C00P C014 C00V -1.2(6) . . . . ?
C00H C00D C00M C00K -119.3(3) . . . . ?
C00H C00D C00M C00T 62.2(4) . . . . ?
C00H C00D C010 C00X 0.5(5) . . . . ?
C00H C00U C00Y C00X -0.8(6) . . . . ?
C00I C006 C007 N005 179.4(3) . . . . ?
C00I C006 C007 C009 3.0(6) . . . . ?
C00I C00L C011 C013 0.8(6) . . . . ?
C00I C00Q C012 C013 0.1(6) . . . . ?
C00J C00F C00N C00E 0.1(5) . . . . ?
C00K C00B C00G C00P 179.3(3) . . . . ?
C00K C00B C00W C00V -179.6(3) . . . . ?
C00K C00M C00T C008 7.6(4) . . . . ?
C00K C00M C00T C00J -168.9(3) . . . . ?
C00L C00I C00Q C012 1.7(5) . . . . ?
C00L C011 C013 C012 1.1(6) . . . . ?
C00M C00D C00H C00U 179.0(3) . . . . ?
C00M C00D C010 C00X -178.5(3) . . . . ?
C00N C00F C00J C00T 0.2(5) . . . . ?
C00Q C00I C00L C011 -2.1(5) . . . . ?
C00Q C012 C013 C011 -1.5(6) . . . . ?
C00S C009 C00C C00O 0.3(5) . . . . ?
C00S C00R C00Z C00O 0.6(6) . . . . ?
C00T C008 C00E C00N 0.5(5) . . . . ?
C00W C00B C00G C00P 0.3(5) . . . . ?
C00W C00B C00K C00A 93.5(4) . . . . ?
C00W C00B C00K C00M -92.1(4) . . . . ?
C00W C00V C014 C00P 0.9(6) . . . . ?
C00Y C00X C010 C00D -1.2(6) . . . . ?
C00Z C00R C00S C009 1.5(6) . . . . ?
C010 C00D C00H C00U -0.1(5) . . . . ?
C010 C00D C00M C00K 59.8(4) . . . . ?
C010 C00D C00M C00T -118.7(4) . . . . ?
C010 C00X C00Y C00U 1.3(6) . . . . ?
C014 C00V C00W C00B 0.0(6) . . . . ?

loop_
_smtbx_masks_void_nr
_smtbx_masks_void_average_x
_smtbx_masks_void_average_y
_smtbx_masks_void_average_z
_smtbx_masks_void_volume
_smtbx_masks_void_count_electrons
_smtbx_masks_void_content
1 0.000 0.212 0.750 263.6 111.7 '2 dichloromethane,2 H2O'
2 0.000 0.788 0.250 263.6 111.7 '2 dichloromethane,2 H2O'
3 0.500 0.288 0.250 263.6 111.7 '2 dichloromethane,2 H2O'
4 0.500 0.712 0.750 263.6 111.7 '2 dichloromethane,2 H2O'
